data_7115859
loop_
_publ_author_name
'B. Barton'
'M. R. Caira'
'E. C. Hosten'
'C. W. McCleland'
'S. Weitz'

_publ_section_title
;
 Clathrates of TETROL: selective inclusion of methylcyclohexanones in
 their energetically unfavorable axial methyl conformations
;
_journal_name_full Chem.Commun.
_journal_page_first 13353
_journal_paper_doi 10.1039/C4cc06826B
_journal_volume 50
_journal_year 2014
_chemical_absolute_configuration syn
_chemical_formula_moiety 'C28 H26 O4, C7 H12 O'
_chemical_formula_sum 'C35 H38 O5'
_chemical_formula_weight 538.65
_chemical_melting_point 421
_chemical_name_systematic
; 
 (+)-(2R,3R)-tetraphenylbutane-1,2,3,4-tetraol/3-methylcyclohexanone (1:1) 
;
_space_group_IT_number 4
_space_group_name_Hall 'P 2yb'
_space_group_name_H-M_alt 'P 1 21 1'
_symmetry_cell_setting monoclinic
_symmetry_space_group_name_Hall 'P 2yb'
_symmetry_space_group_name_H-M 'P 1 21 1'
_atom_sites_solution_hydrogens geom
_atom_sites_solution_primary direct
_atom_sites_solution_secondary difmap
_audit_creation_method SHELXL-97
_cell_angle_alpha 90.00
_cell_angle_beta 95.843(2)
_cell_angle_gamma 90.00
_cell_formula_units_Z 2
_cell_length_a 12.4493(6)
_cell_length_b 8.2368(4)
_cell_length_c 13.9466(7)
_cell_measurement_reflns_used 9960
_cell_measurement_temperature 200(2)
_cell_measurement_theta_max 28.31
_cell_measurement_theta_min 2.31
_cell_volume 1422.69(12)
_computing_cell_refinement 'APEX2 v2011.4-1 (Bruker AXS)'
_computing_data_collection 'Bruker Instrument Service v2011.4.0.0'
_computing_data_reduction 'SAINT V7.68A (Bruker AXS, 2009)'
_computing_structure_refinement 'SHELXL-97 (Sheldrick, 1997)'
_computing_structure_solution 'SHELXS-97 (Sheldrick, 1990)'
_diffrn_ambient_temperature 200(2)
_diffrn_detector_area_resol_mean 8.3333
_diffrn_measured_fraction_theta_full 0.996
_diffrn_measured_fraction_theta_max 0.996
_diffrn_measurement_device_type 'Bruker APEX-II CCD'
_diffrn_measurement_method '\f and \w scans'
_diffrn_radiation_monochromator graphite
_diffrn_radiation_source 'sealed tube'
_diffrn_radiation_type MoK\a
_diffrn_radiation_wavelength 0.71073
_diffrn_reflns_av_R_equivalents 0.0145
_diffrn_reflns_av_sigmaI/netI 0.0147
_diffrn_reflns_limit_h_max 16
_diffrn_reflns_limit_h_min -16
_diffrn_reflns_limit_k_max 11
_diffrn_reflns_limit_k_min -10
_diffrn_reflns_limit_l_max 18
_diffrn_reflns_limit_l_min -18
_diffrn_reflns_number 26618
_diffrn_reflns_theta_full 28.34
_diffrn_reflns_theta_max 28.34
_diffrn_reflns_theta_min 2.09
_diffrn_standards_number 26657
_exptl_absorpt_coefficient_mu 0.083
_exptl_absorpt_correction_T_max 1.0000
_exptl_absorpt_correction_T_min 0.9363
_exptl_absorpt_correction_type numerical
_exptl_absorpt_process_details 'SADABS V2008/1 (Bruker AXS)'
_exptl_crystal_colour colourless
_exptl_crystal_density_diffrn 1.257
_exptl_crystal_density_method 'not measured'
_exptl_crystal_description block
_exptl_crystal_F_000 576
_exptl_crystal_recrystallization_method 'Re-crystallisation from solvent: 3-methylcyclohexanone'
_exptl_crystal_size_max 0.533
_exptl_crystal_size_mid 0.469
_exptl_crystal_size_min 0.191
_refine_diff_density_max 0.283
_refine_diff_density_min -0.268
_refine_diff_density_rms 0.037
_refine_ls_abs_structure_details 'Flack H D (1983), Acta Cryst. A39, 876-881'
_refine_ls_abs_structure_Flack -0.1(8)
_refine_ls_extinction_method none
_refine_ls_goodness_of_fit_ref 1.039
_refine_ls_hydrogen_treatment constr
_refine_ls_matrix_type full
_refine_ls_number_parameters 399
_refine_ls_number_reflns 6823
_refine_ls_number_restraints 9
_refine_ls_restrained_S_all 1.041
_refine_ls_R_factor_all 0.0532
_refine_ls_R_factor_gt 0.0459
_refine_ls_shift/su_max 0.000
_refine_ls_shift/su_mean 0.000
_refine_ls_structure_factor_coef Fsqd
_refine_ls_weighting_details 'calc w=1/[\s^2^(Fo^2^)+(0.0762P)^2^+0.2746P] where P=(Fo^2^+2Fc^2^)/3'
_refine_ls_weighting_scheme calc
_refine_ls_wR_factor_gt 0.1269
_refine_ls_wR_factor_ref 0.1356
_reflns_number_gt 6031
_reflns_number_total 6823
_reflns_threshold_expression >2sigma(I)
_cod_data_source_file c4cc06826b2.cif
_cod_data_source_block n196
_cod_original_sg_symbol_H-M 'P 21'
_cod_database_code 7115859

loop_
_symmetry_equiv_pos_as_xyz
'x, y, z'
'-x, y+1/2, -z'

loop_
_atom_site_label
_atom_site_type_symbol
_atom_site_fract_x
_atom_site_fract_y
_atom_site_fract_z
_atom_site_U_iso_or_equiv
_atom_site_adp_type
_atom_site_occupancy
_atom_site_symmetry_multiplicity
_atom_site_calc_flag
_atom_site_refinement_flags
_atom_site_disorder_assembly
_atom_site_disorder_group
C1 C 0.33154(12) 0.23917(19) 0.97478(10) 0.0329(3) Uani 1 1 d . . .
C2 C 0.31395(16) 0.3231(3) 1.05790(13) 0.0508(5) Uani 1 1 d . . .
H2 H 0.2480 0.3797 1.0615 0.061 Uiso 1 1 calc R . .
C3 C 0.3935(2) 0.3245(4) 1.13673(15) 0.0669(7) Uani 1 1 d . . .
H3 H 0.3808 0.3821 1.1935 0.080 Uiso 1 1 calc R . .
C4 C 0.48894(17) 0.2442(3) 1.13290(14) 0.0593(6) Uani 1 1 d . . .
H4 H 0.5419 0.2447 1.1870 0.071 Uiso 1 1 calc R . .
C5 C 0.50809(15) 0.1623(3) 1.04996(14) 0.0496(5) Uani 1 1 d . . .
H5 H 0.5747 0.1075 1.0465 0.060 Uiso 1 1 calc R . .
C6 C 0.42958(13) 0.1601(2) 0.97132(12) 0.0387(3) Uani 1 1 d . . .
H6 H 0.4433 0.1036 0.9145 0.046 Uiso 1 1 calc R . .
C7 C 0.18513(11) 0.06428(17) 0.89260(10) 0.0257(3) Uani 1 1 d . . .
C8 C 0.23802(12) -0.07892(19) 0.87334(12) 0.0339(3) Uani 1 1 d . . .
H8 H 0.3107 -0.0741 0.8582 0.041 Uiso 1 1 calc R . .
C9 C 0.18735(14) -0.2287(2) 0.87561(12) 0.0381(3) Uani 1 1 d . . .
H9 H 0.2249 -0.3248 0.8616 0.046 Uiso 1 1 calc R . .
C10 C 0.08171(15) -0.2376(2) 0.89838(13) 0.0427(4) Uani 1 1 d . . .
H10 H 0.0467 -0.3398 0.9007 0.051 Uiso 1 1 calc R . .
C11 C 0.02806(14) -0.0972(3) 0.91760(14) 0.0483(4) Uani 1 1 d . . .
H11 H -0.0445 -0.1027 0.9328 0.058 Uiso 1 1 calc R . .
C12 C 0.07925(13) 0.0534(2) 0.91501(12) 0.0372(4) Uani 1 1 d . . .
H12 H 0.0412 0.1493 0.9287 0.045 Uiso 1 1 calc R . .
C13 C 0.24156(11) 0.22971(17) 0.89102(10) 0.0262(3) Uani 1 1 d . . .
O14 O 0.16684(9) 0.35617(13) 0.90521(8) 0.0358(3) Uani 1 1 d . . .
H14 H 0.1371 0.3871 0.8516 0.043 Uiso 1 1 calc R . .
C15 C 0.28924(10) 0.25453(18) 0.79337(10) 0.0275(3) Uani 1 1 d . . .
H15 H 0.3437 0.1676 0.7855 0.033 Uiso 1 1 calc R . .
O16 O 0.34115(10) 0.40849(16) 0.79380(9) 0.0446(3) Uani 1 1 d . . .
H16 H 0.4083 0.3957 0.8036 0.054 Uiso 1 1 calc R . .
C17 C 0.20210(11) 0.24951(18) 0.70680(9) 0.0274(3) Uani 1 1 d . . .
H17 H 0.1557 0.1520 0.7141 0.033 Uiso 1 1 calc R . .
O18 O 0.13606(10) 0.39049(16) 0.70984(8) 0.0432(3) Uani 1 1 d . . .
H18 H 0.0910 0.3928 0.6608 0.052 Uiso 1 1 calc R . .
C19 C 0.24859(11) 0.23758(17) 0.60778(10) 0.0273(3) Uani 1 1 d . . .
O20 O 0.31037(10) 0.37971(13) 0.59356(8) 0.0386(3) Uani 1 1 d . . .
H20 H 0.3563 0.3934 0.6413 0.046 Uiso 1 1 calc R . .
C21 C 0.31737(12) 0.08417(18) 0.60443(10) 0.0288(3) Uani 1 1 d . . .
C22 C 0.42479(14) 0.0920(3) 0.58814(13) 0.0448(4) Uani 1 1 d . . .
H22 H 0.4574 0.1940 0.5782 0.054 Uiso 1 1 calc R . .
C23 C 0.48529(18) -0.0504(4) 0.58627(17) 0.0657(7) Uani 1 1 d . . .
H23 H 0.5589 -0.0442 0.5741 0.079 Uiso 1 1 calc R . .
C24 C 0.4405(2) -0.1992(3) 0.60164(15) 0.0609(6) Uani 1 1 d . . .
H24 H 0.4826 -0.2952 0.6010 0.073 Uiso 1 1 calc R . .
C25 C 0.33397(19) -0.2068(2) 0.61783(17) 0.0582(5) Uani 1 1 d . . .
H25 H 0.3020 -0.3091 0.6286 0.070 Uiso 1 1 calc R . .
C26 C 0.27235(15) -0.0671(2) 0.61864(15) 0.0467(4) Uani 1 1 d . . .
H26 H 0.1983 -0.0748 0.6291 0.056 Uiso 1 1 calc R . .
C27 C 0.15802(12) 0.23418(18) 0.52453(10) 0.0307(3) Uani 1 1 d . . .
C28 C 0.17639(15) 0.3048(2) 0.43705(12) 0.0426(4) Uani 1 1 d . . .
H28 H 0.2433 0.3569 0.4305 0.051 Uiso 1 1 calc R . .
C29 C 0.09705(17) 0.2993(3) 0.35900(13) 0.0505(5) Uani 1 1 d . . .
H29 H 0.1109 0.3465 0.2993 0.061 Uiso 1 1 calc R . .
C30 C -0.00053(16) 0.2269(2) 0.36714(13) 0.0470(4) Uani 1 1 d . . .
H30 H -0.0543 0.2244 0.3137 0.056 Uiso 1 1 calc R . .
C31 C -0.01990(15) 0.1576(2) 0.45382(14) 0.0460(4) Uani 1 1 d . . .
H31 H -0.0876 0.1077 0.4602 0.055 Uiso 1 1 calc R . .
C32 C 0.05902(14) 0.1604(2) 0.53175(12) 0.0395(3) Uani 1 1 d . . .
H32 H 0.0450 0.1111 0.5908 0.047 Uiso 1 1 calc R . .
C33A C 0.6297(2) 0.4036(4) 0.7559(2) 0.0583(7) Uani 0.778(3) 1 d P A 1
C34A C 0.6950(3) 0.4657(5) 0.6810(3) 0.0773(10) Uani 0.778(3) 1 d P A 1
H34C H 0.7104 0.5823 0.6930 0.093 Uiso 0.778(3) 1 calc PR A 1
H34D H 0.6527 0.4560 0.6172 0.093 Uiso 0.778(3) 1 calc PR A 1
C35A C 0.8013(2) 0.3750(4) 0.6788(2) 0.0613(8) Uani 0.778(3) 1 d PD A 1
H35A H 0.8478 0.4364 0.6369 0.074 Uiso 0.778(3) 1 calc PR A 1
C36A C 0.8608(3) 0.3582(10) 0.7769(4) 0.0986(19) Uani 0.778(3) 1 d P A 1
H36C H 0.9247 0.2879 0.7725 0.118 Uiso 0.778(3) 1 calc PR A 1
H36D H 0.8872 0.4665 0.7994 0.118 Uiso 0.778(3) 1 calc PR A 1
C37A C 0.7943(3) 0.2887(8) 0.8488(2) 0.0990(16) Uani 0.778(3) 1 d P A 1
H37C H 0.8361 0.2941 0.9130 0.119 Uiso 0.778(3) 1 calc PR A 1
H37D H 0.7813 0.1727 0.8332 0.119 Uiso 0.778(3) 1 calc PR A 1
C38A C 0.6874(4) 0.3697(8) 0.8550(3) 0.0809(13) Uani 0.778(3) 1 d P A 1
H38C H 0.6988 0.4732 0.8907 0.097 Uiso 0.778(3) 1 calc PR A 1
H38D H 0.6416 0.2991 0.8914 0.097 Uiso 0.778(3) 1 calc PR A 1
O39A O 0.53423(15) 0.3818(4) 0.73607(17) 0.0825(8) Uani 0.778(3) 1 d P A 1
C40A C 0.7785(4) 0.2141(7) 0.6361(3) 0.1040(15) Uani 0.778(3) 1 d PD A 1
H40D H 0.8438 0.1471 0.6450 0.156 Uiso 0.778(3) 1 calc PR A 1
H40E H 0.7557 0.2259 0.5671 0.156 Uiso 0.778(3) 1 calc PR A 1
H40F H 0.7207 0.1620 0.6678 0.156 Uiso 0.778(3) 1 calc PR A 1
C33B C 0.6657(6) 0.2716(10) 0.8029(6) 0.0474(19) Uiso 0.222(3) 1 d PD A 2
C34B C 0.7553(8) 0.1627(14) 0.7793(9) 0.074(3) Uiso 0.222(3) 1 d PD A 2
H34A H 0.7256 0.0698 0.7401 0.089 Uiso 0.222(3) 1 calc PR A 2
H34B H 0.7942 0.1195 0.8394 0.089 Uiso 0.222(3) 1 calc PR A 2
C35B C 0.8343(7) 0.2605(11) 0.7223(6) 0.052(2) Uiso 0.222(3) 1 d PD A 2
H35B H 0.8978 0.1897 0.7136 0.062 Uiso 0.222(3) 1 calc PR A 2
C36B C 0.8732(10) 0.4019(13) 0.7825(10) 0.042(2) Uiso 0.222(3) 1 d PD A 2
H36A H 0.9231 0.4648 0.7459 0.051 Uiso 0.222(3) 1 calc PR A 2
H36B H 0.9160 0.3595 0.8408 0.051 Uiso 0.222(3) 1 calc PR A 2
C37B C 0.7906(8) 0.5181(13) 0.8149(9) 0.066(3) Uiso 0.222(3) 1 d PD A 2
H37A H 0.8252 0.5925 0.8646 0.079 Uiso 0.222(3) 1 calc PR A 2
H37B H 0.7591 0.5839 0.7597 0.079 Uiso 0.222(3) 1 calc PR A 2
C38B C 0.7043(13) 0.4220(16) 0.8555(12) 0.062(4) Uiso 0.222(3) 1 d PD A 2
H38A H 0.6413 0.4942 0.8593 0.075 Uiso 0.222(3) 1 calc PR A 2
H38B H 0.7310 0.3910 0.9222 0.075 Uiso 0.222(3) 1 calc PR A 2
O39B O 0.5678(6) 0.2495(10) 0.7849(5) 0.0647(19) Uiso 0.222(3) 1 d P A 2
C40B C 0.7921(12) 0.327(2) 0.6255(9) 0.074(3) Uiso 0.222(3) 1 d PD A 2
H40A H 0.7648 0.2372 0.5835 0.111 Uiso 0.222(3) 1 calc PR A 2
H40B H 0.8505 0.3823 0.5966 0.111 Uiso 0.222(3) 1 calc PR A 2
H40C H 0.7336 0.4036 0.6330 0.111 Uiso 0.222(3) 1 calc PR A 2

loop_
_atom_site_aniso_label
_atom_site_aniso_U_11
_atom_site_aniso_U_22
_atom_site_aniso_U_33
_atom_site_aniso_U_23
_atom_site_aniso_U_13
_atom_site_aniso_U_12
C1 0.0368(7) 0.0317(7) 0.0294(7) 0.0011(6) -0.0008(5) -0.0091(6)
C2 0.0494(10) 0.0657(13) 0.0370(9) -0.0142(8) 0.0021(7) -0.0059(9)
C3 0.0702(14) 0.0941(19) 0.0350(9) -0.0182(10) -0.0019(9) -0.0258(13)
C4 0.0534(11) 0.0830(16) 0.0380(9) 0.0118(10) -0.0129(8) -0.0295(12)
C5 0.0406(9) 0.0568(11) 0.0481(10) 0.0164(9) -0.0121(7) -0.0136(8)
C6 0.0367(7) 0.0401(8) 0.0376(8) 0.0056(7) -0.0051(6) -0.0050(7)
C7 0.0266(6) 0.0269(7) 0.0232(6) 0.0007(5) 0.0010(5) -0.0008(5)
C8 0.0298(6) 0.0286(7) 0.0435(8) -0.0018(6) 0.0045(6) -0.0008(6)
C9 0.0458(8) 0.0276(8) 0.0403(8) -0.0015(6) 0.0009(6) -0.0022(6)
C10 0.0506(9) 0.0369(9) 0.0410(8) 0.0009(7) 0.0059(7) -0.0169(7)
C11 0.0363(8) 0.0539(11) 0.0572(10) 0.0036(9) 0.0167(7) -0.0093(8)
C12 0.0312(7) 0.0398(9) 0.0419(9) 0.0000(6) 0.0100(6) 0.0002(6)
C13 0.0277(6) 0.0240(6) 0.0265(6) -0.0030(5) 0.0020(5) 0.0024(5)
O14 0.0443(6) 0.0292(6) 0.0342(5) -0.0043(4) 0.0055(4) 0.0108(5)
C15 0.0274(6) 0.0267(7) 0.0285(6) 0.0006(5) 0.0028(5) -0.0014(5)
O16 0.0444(6) 0.0388(7) 0.0492(7) 0.0068(5) -0.0022(5) -0.0165(6)
C17 0.0282(6) 0.0264(7) 0.0275(6) 0.0022(5) 0.0030(5) 0.0034(5)
O18 0.0493(6) 0.0453(7) 0.0336(5) -0.0018(5) -0.0024(5) 0.0241(6)
C19 0.0324(6) 0.0213(6) 0.0284(6) 0.0010(5) 0.0039(5) -0.0011(5)
O20 0.0530(7) 0.0284(6) 0.0346(5) 0.0037(4) 0.0048(5) -0.0132(5)
C21 0.0321(7) 0.0289(7) 0.0253(6) -0.0025(5) 0.0025(5) 0.0026(5)
C22 0.0362(8) 0.0563(12) 0.0430(9) 0.0024(8) 0.0096(7) 0.0044(8)
C23 0.0474(11) 0.0924(19) 0.0589(12) -0.0029(12) 0.0130(9) 0.0300(12)
C24 0.0764(14) 0.0601(14) 0.0447(10) -0.0070(9) -0.0012(9) 0.0393(12)
C25 0.0755(14) 0.0307(9) 0.0661(13) -0.0052(8) -0.0040(11) 0.0163(9)
C26 0.0435(9) 0.0256(8) 0.0710(12) -0.0009(8) 0.0062(8) 0.0010(7)
C27 0.0374(7) 0.0261(7) 0.0286(6) 0.0002(5) 0.0025(5) 0.0065(6)
C28 0.0466(9) 0.0469(9) 0.0341(8) 0.0083(7) 0.0034(7) 0.0028(7)
C29 0.0630(11) 0.0560(11) 0.0319(8) 0.0092(7) 0.0010(7) 0.0106(9)
C30 0.0537(10) 0.0495(10) 0.0353(8) -0.0045(7) -0.0081(7) 0.0136(8)
C31 0.0453(9) 0.0482(10) 0.0424(9) -0.0054(8) -0.0056(7) -0.0009(8)
C32 0.0445(8) 0.0407(9) 0.0325(7) 0.0011(6) -0.0007(6) -0.0040(7)
C33A 0.0436(12) 0.0578(15) 0.0763(18) -0.0171(14) 0.0202(11) 0.0013(12)
C34A 0.0582(17) 0.078(2) 0.099(2) 0.0312(19) 0.0222(17) 0.0177(16)
C35A 0.0452(13) 0.072(2) 0.0697(19) 0.0069(16) 0.0216(12) 0.0001(13)
C36A 0.0396(17) 0.142(6) 0.113(4) -0.023(4) -0.0010(18) -0.002(3)
C37A 0.073(2) 0.177(5) 0.0440(16) 0.001(2) -0.0079(14) 0.031(3)
C38A 0.073(3) 0.112(4) 0.063(2) -0.025(3) 0.0311(17) -0.011(3)
O39A 0.0412(9) 0.113(2) 0.0974(16) -0.0346(16) 0.0252(10) -0.0054(12)
C40A 0.116(3) 0.125(4) 0.076(2) -0.017(3) 0.031(2) 0.013(3)

loop_
_atom_type_symbol
_atom_type_description
_atom_type_scat_dispersion_real
_atom_type_scat_dispersion_imag
_atom_type_scat_source
C C 0.0033 0.0016 'International Tables Vol C Tables 4.2.6.8 and 6.1.1.4'
H H 0.0000 0.0000 'International Tables Vol C Tables 4.2.6.8 and 6.1.1.4'
O O 0.0106 0.0060 'International Tables Vol C Tables 4.2.6.8 and 6.1.1.4'

loop_
_geom_angle_atom_site_label_1
_geom_angle_atom_site_label_2
_geom_angle_atom_site_label_3
_geom_angle
C2 C1 C6 118.52(15)
C2 C1 C13 119.75(14)
C6 C1 C13 121.69(13)
C1 C2 C3 120.0(2)
C1 C2 H2 120.0
C3 C2 H2 120.0
C4 C3 C2 120.9(2)
C4 C3 H3 119.6
C2 C3 H3 119.6
C3 C4 C5 119.65(17)
C3 C4 H4 120.2
C5 C4 H4 120.2
C4 C5 C6 119.93(19)
C4 C5 H5 120.0
C6 C5 H5 120.0
C1 C6 C5 121.01(17)
C1 C6 H6 119.5
C5 C6 H6 119.5
C12 C7 C8 117.91(14)
C12 C7 C13 120.47(13)
C8 C7 C13 121.61(12)
C9 C8 C7 121.64(13)
C9 C8 H8 119.2
C7 C8 H8 119.2
C10 C9 C8 119.76(15)
C10 C9 H9 120.1
C8 C9 H9 120.1
C11 C10 C9 119.43(15)
C11 C10 H10 120.3
C9 C10 H10 120.3
C10 C11 C12 120.65(15)
C10 C11 H11 119.7
C12 C11 H11 119.7
C7 C12 C11 120.61(15)
C7 C12 H12 119.7
C11 C12 H12 119.7
O14 C13 C7 109.95(11)
O14 C13 C1 107.06(11)
C7 C13 C1 109.49(11)
O14 C13 C15 109.82(11)
C7 C13 C15 110.23(11)
C1 C13 C15 110.23(11)
C13 O14 H14 109.5
O16 C15 C17 108.10(11)
O16 C15 C13 109.11(11)
C17 C15 C13 112.48(11)
O16 C15 H15 109.0
C17 C15 H15 109.0
C13 C15 H15 109.0
C15 O16 H16 109.5
O18 C17 C15 108.49(11)
O18 C17 C19 110.24(11)
C15 C17 C19 113.72(11)
O18 C17 H17 108.1
C15 C17 H17 108.1
C19 C17 H17 108.1
C17 O18 H18 109.5
O20 C19 C21 111.25(11)
O20 C19 C27 105.96(11)
C21 C19 C27 109.41(11)
O20 C19 C17 109.07(11)
C21 C19 C17 109.86(11)
C27 C19 C17 111.24(11)
C19 O20 H20 109.5
C22 C21 C26 118.49(16)
C22 C21 C19 121.41(15)
C26 C21 C19 120.10(13)
C21 C22 C23 119.85(19)
C21 C22 H22 120.1
C23 C22 H22 120.1
C24 C23 C22 121.24(19)
C24 C23 H23 119.4
C22 C23 H23 119.4
C25 C24 C23 118.86(18)
C25 C24 H24 120.6
C23 C24 H24 120.6
C24 C25 C26 120.7(2)
C24 C25 H25 119.7
C26 C25 H25 119.7
C25 C26 C21 120.85(18)
C25 C26 H26 119.6
C21 C26 H26 119.6
C32 C27 C28 118.25(14)
C32 C27 C19 122.89(13)
C28 C27 C19 118.84(14)
C27 C28 C29 120.31(17)
C27 C28 H28 119.8
C29 C28 H28 119.8
C30 C29 C28 120.90(17)
C30 C29 H29 119.5
C28 C29 H29 119.5
C29 C30 C31 119.26(16)
C29 C30 H30 120.4
C31 C30 H30 120.4
C30 C31 C32 120.38(18)
C30 C31 H31 119.8
C32 C31 H31 119.8
C27 C32 C31 120.89(16)
C27 C32 H32 119.6
C31 C32 H32 119.6
O39A C33A C34A 119.3(3)
O39A C33A C38A 123.1(3)
C34A C33A C38A 117.6(3)
C33A C34A C35A 112.7(3)
C33A C34A H34C 109.0
C35A C34A H34C 109.0
C33A C34A H34D 109.0
C35A C34A H34D 109.0
H34C C34A H34D 107.8
C40A C35A C36A 110.2(4)
C40A C35A C34A 108.5(3)
C36A C35A C34A 112.2(3)
C40A C35A H35A 108.6
C36A C35A H35A 108.6
C34A C35A H35A 108.6
C37A C36A C35A 113.3(3)
C37A C36A H36C 108.9
C35A C36A H36C 108.9
C37A C36A H36D 108.9
C35A C36A H36D 108.9
H36C C36A H36D 107.7
C36A C37A C38A 115.4(5)
C36A C37A H37C 108.4
C38A C37A H37C 108.4
C36A C37A H37D 108.4
C38A C37A H37D 108.4
H37C C37A H37D 107.5
C37A C38A C33A 111.7(3)
C37A C38A H38C 109.3
C33A C38A H38C 109.3
C37A C38A H38D 109.3
C33A C38A H38D 109.3
H38C C38A H38D 107.9
O39B C33B C38B 119.0(9)
O39B C33B C34B 127.7(9)
C38B C33B C34B 113.3(10)
C33B C34B C35B 109.1(8)
C33B C34B H34A 109.9
C35B C34B H34A 109.9
C33B C34B H34B 109.9
C35B C34B H34B 109.9
H34A C34B H34B 108.3
C36B C35B C40B 106.7(10)
C36B C35B C34B 107.8(9)
C40B C35B C34B 117.9(10)
C36B C35B H35B 108.0
C40B C35B H35B 108.0
C34B C35B H35B 108.0
C35B C36B C37B 118.3(11)
C35B C36B H36A 107.7
C37B C36B H36A 107.7
C35B C36B H36B 107.7
C37B C36B H36B 107.7
H36A C36B H36B 107.1
C38B C37B C36B 108.5(11)
C38B C37B H37A 110.0
C36B C37B H37A 110.0
C38B C37B H37B 110.0
C36B C37B H37B 110.0
H37A C37B H37B 108.4
C37B C38B C33B 117.5(11)
C37B C38B H38A 107.9
C33B C38B H38A 107.9
C37B C38B H38B 107.9
C33B C38B H38B 107.9
H38A C38B H38B 107.2
C35B C40B H40A 109.5
C35B C40B H40B 109.5
H40A C40B H40B 109.5
C35B C40B H40C 109.5
H40A C40B H40C 109.5
H40B C40B H40C 109.5

loop_
_geom_bond_atom_site_label_1
_geom_bond_atom_site_label_2
_geom_bond_distance
C1 C2 1.386(2)
C1 C6 1.389(2)
C1 C13 1.5361(18)
C2 C3 1.403(3)
C2 H2 0.9500
C3 C4 1.365(4)
C3 H3 0.9500
C4 C5 1.381(3)
C4 H4 0.9500
C5 C6 1.393(2)
C5 H5 0.9500
C6 H6 0.9500
C7 C12 1.388(2)
C7 C8 1.390(2)
C7 C13 1.5343(19)
C8 C9 1.388(2)
C8 H8 0.9500
C9 C10 1.386(3)
C9 H9 0.9500
C10 C11 1.375(3)
C10 H10 0.9500
C11 C12 1.397(3)
C11 H11 0.9500
C12 H12 0.9500
C13 O14 1.4236(16)
C13 C15 1.5535(19)
O14 H14 0.8400
C15 O16 1.4230(18)
C15 C17 1.5394(19)
C15 H15 1.0000
O16 H16 0.8400
C17 O18 1.4259(17)
C17 C19 1.5538(19)
C17 H17 1.0000
O18 H18 0.8400
C19 O20 1.4256(16)
C19 C21 1.530(2)
C19 C27 1.5342(19)
O20 H20 0.8400
C21 C22 1.380(2)
C21 C26 1.389(2)
C22 C23 1.395(3)
C22 H22 0.9500
C23 C24 1.373(4)
C23 H23 0.9500
C24 C25 1.369(3)
C24 H24 0.9500
C25 C26 1.383(3)
C25 H25 0.9500
C26 H26 0.9500
C27 C32 1.387(2)
C27 C28 1.391(2)
C28 C29 1.394(3)
C28 H28 0.9500
C29 C30 1.368(3)
C29 H29 0.9500
C30 C31 1.380(3)
C30 H30 0.9500
C31 C32 1.389(2)
C31 H31 0.9500
C32 H32 0.9500
C33A O39A 1.206(3)
C33A C34A 1.479(4)
C33A C38A 1.518(6)
C34A C35A 1.522(4)
C34A H34C 0.9900
C34A H34D 0.9900
C35A C40A 1.469(5)
C35A C36A 1.494(7)
C35A H35A 1.0000
C36A C37A 1.479(7)
C36A H36C 0.9900
C36A H36D 0.9900
C37A C38A 1.499(6)
C37A H37C 0.9900
C37A H37D 0.9900
C38A H38C 0.9900
C38A H38D 0.9900
C40A H40D 0.9800
C40A H40E 0.9800
C40A H40F 0.9800
C33B O39B 1.232(11)
C33B C38B 1.494(9)
C33B C34B 1.495(9)
C34B C35B 1.551(9)
C34B H34A 0.9900
C34B H34B 0.9900
C35B C36B 1.487(9)
C35B C40B 1.501(9)
C35B H35B 1.0000
C36B C37B 1.507(9)
C36B H36A 0.9900
C36B H36B 0.9900
C37B C38B 1.492(9)
C37B H37A 0.9900
C37B H37B 0.9900
C38B H38A 0.9900
C38B H38B 0.9900
C40B H40A 0.9800
C40B H40B 0.9800
C40B H40C 0.9800

loop_
_geom_torsion_atom_site_label_1
_geom_torsion_atom_site_label_2
_geom_torsion_atom_site_label_3
_geom_torsion_atom_site_label_4
_geom_torsion
C6 C1 C2 C3 -1.1(3)
C13 C1 C2 C3 176.39(19)
C1 C2 C3 C4 0.2(4)
C2 C3 C4 C5 0.9(4)
C3 C4 C5 C6 -0.9(3)
C2 C1 C6 C5 1.1(3)
C13 C1 C6 C5 -176.38(14)
C4 C5 C6 C1 -0.1(3)
C12 C7 C8 C9 0.4(2)
C13 C7 C8 C9 179.41(14)
C7 C8 C9 C10 -0.6(2)
C8 C9 C10 C11 0.6(3)
C9 C10 C11 C12 -0.5(3)
C8 C7 C12 C11 -0.2(2)
C13 C7 C12 C11 -179.26(14)
C10 C11 C12 C7 0.3(3)
C12 C7 C13 O14 -5.81(18)
C8 C7 C13 O14 175.20(12)
C12 C7 C13 C1 111.56(15)
C8 C7 C13 C1 -67.44(16)
C12 C7 C13 C15 -127.01(14)
C8 C7 C13 C15 53.99(16)
C2 C1 C13 O14 18.32(19)
C6 C1 C13 O14 -164.26(14)
C2 C1 C13 C7 -100.84(17)
C6 C1 C13 C7 76.57(17)
C2 C1 C13 C15 137.73(16)
C6 C1 C13 C15 -44.85(19)
O14 C13 C15 O16 58.78(14)
C7 C13 C15 O16 -179.93(11)
C1 C13 C15 O16 -58.94(15)
O14 C13 C15 C17 -61.17(14)
C7 C13 C15 C17 60.12(14)
C1 C13 C15 C17 -178.89(11)
O16 C15 C17 O18 -51.47(15)
C13 C15 C17 O18 69.06(14)
O16 C15 C17 C19 71.58(14)
C13 C15 C17 C19 -167.88(12)
O18 C17 C19 O20 58.99(15)
C15 C17 C19 O20 -63.10(14)
O18 C17 C19 C21 -178.82(12)
C15 C17 C19 C21 59.08(14)
O18 C17 C19 C27 -57.53(15)
C15 C17 C19 C27 -179.62(11)
O20 C19 C21 C22 -0.74(19)
C27 C19 C21 C22 115.99(15)
C17 C19 C21 C22 -121.62(15)
O20 C19 C21 C26 178.75(14)
C27 C19 C21 C26 -64.51(18)
C17 C19 C21 C26 57.87(18)
C26 C21 C22 C23 0.0(3)
C19 C21 C22 C23 179.53(16)
C21 C22 C23 C24 -0.9(3)
C22 C23 C24 C25 0.8(3)
C23 C24 C25 C26 0.1(3)
C24 C25 C26 C21 -0.9(3)
C22 C21 C26 C25 0.9(3)
C19 C21 C26 C25 -178.65(17)
O20 C19 C27 C32 -152.56(15)
C21 C19 C27 C32 87.40(17)
C17 C19 C27 C32 -34.16(19)
O20 C19 C27 C28 28.95(18)
C21 C19 C27 C28 -91.08(16)
C17 C19 C27 C28 147.36(15)
C32 C27 C28 C29 -0.6(3)
C19 C27 C28 C29 177.98(16)
C27 C28 C29 C30 0.9(3)
C28 C29 C30 C31 -0.4(3)
C29 C30 C31 C32 -0.4(3)
C28 C27 C32 C31 -0.3(3)
C19 C27 C32 C31 -178.75(15)
C30 C31 C32 C27 0.8(3)
O39A C33A C34A C35A -135.3(3)
C38A C33A C34A C35A 44.5(5)
C33A C34A C35A C40A 73.6(4)
C33A C34A C35A C36A -48.4(5)
C40A C35A C36A C37A -68.9(6)
C34A C35A C36A C37A 52.1(6)
C35A C36A C37A C38A -51.3(7)
C36A C37A C38A C33A 44.3(7)
O39A C33A C38A C37A 138.0(4)
C34A C33A C38A C37A -41.8(6)
O39B C33B C34B C35B 125.8(11)
C38B C33B C34B C35B -54.9(13)
C33B C34B C35B C36B 57.2(12)
C33B C34B C35B C40B -63.5(14)
C40B C35B C36B C37B 70.4(14)
C34B C35B C36B C37B -57.1(14)
C35B C36B C37B C38B 48.2(16)
C36B C37B C38B C33B -42.0(18)
O39B C33B C38B C37B -131.4(13)
C34B C33B C38B C37B 49.3(17)

loop_
_publcif_info_exptl_table_extra_item
sin_theta_over_lambda_max
